data_7024190
loop_
_publ_author_name
'Alfonso, Bel\'en F'
'Blanco, Jes\'us A'
'Fern\'andez-D\'iaz, Maria Teresa'
'Trobajo, Camino'
'Khainakov, Sergei A.'
'Garc\'ia, Jos\'e R'

_publ_section_title
;
 On the crystal structure and thermal decomposition of ammonium-iron(III)
 bis(hydrogenphosphate).
;
_journal_issue 7
_journal_name_full 'Dalton transactions (Cambridge, England : 2003)'
_journal_page_first 1791
_journal_page_last 1796
_journal_paper_doi 10.1039/b912427f
_journal_volume 39
_journal_year 2010
_chemical_formula_moiety 'Fe O7 P2, N'
_chemical_formula_sum 'Fe N O7 P2'
_chemical_formula_weight 243.79
_chemical_name_systematic
;
?
;
_space_group_IT_number 14
_symmetry_cell_setting monoclinic
_symmetry_Int_Tables_number 14
_symmetry_space_group_name_Hall '-P 2ybc'
_symmetry_space_group_name_H-M 'P 1 21/c 1'
_audit_creation_date 2008-07-13T18:15
_audit_creation_method 'from EXP file using GSAS2CIF'
_cell_angle_alpha 90.0
_cell_angle_beta 105.926(4)
_cell_angle_gamma 90.0
_cell_formula_units_Z 4
_cell_length_a 7.5205(4)
_cell_length_b 10.0028(4)
_cell_length_c 8.2713(4)
_cell_measurement_temperature 298(2)
_cell_measurement_theta_max 90.0
_cell_measurement_theta_min 10.0
_cell_volume 598.33(5)
_computing_structure_refinement GSAS
_diffrn_ambient_temperature 298(2)
_diffrn_radiation_probe x-ray
_diffrn_radiation_wavelength 1.5418
_diffrn_reflns_limit_h_max 5
_diffrn_reflns_limit_h_min 0
_diffrn_reflns_limit_k_max 6
_diffrn_reflns_limit_k_min 0
_diffrn_reflns_limit_l_max 5
_diffrn_reflns_limit_l_min -5
_exptl_absorpt_correction_type none
_exptl_crystal_density_diffrn 2.706
_exptl_crystal_density_method 'not measured'
_exptl_crystal_F_000 476.0
_refine_ls_goodness_of_fit_all 1.82
_refine_ls_matrix_type full
_refine_ls_number_parameters 58
_refine_ls_number_restraints 14
_refine_ls_shift/su_max 0.06
_refine_ls_shift/su_mean 0.01
_reflns_d_resolution_high 1.529
_reflns_d_resolution_low 7.232
_reflns_number_total 349
_cod_data_source_file b912427f.txt
_cod_data_source_block NH4FeP2O7
_cod_depositor_comments
;
The following automatic conversions were performed:

'_geom_bond_publ_flag' value 'N' changed to 'n' according to
/home/saulius/struct/CIF-dictionaries/cif_core.dic dictionary named
'cif_core.dic' version 2.4.2 from 2011-04-26 (30
times).

'_geom_angle_publ_flag' value 'N' changed to 'n' according
to /home/saulius/struct/CIF-dictionaries/cif_core.dic dictionary
named 'cif_core.dic' version 2.4.2 from 2011-04-26 (23 times).

Automatic conversion script
Id: cif_fix_values 1891 2012-01-12 08:04:46Z andrius 
;
_cod_original_cell_volume 598.33(6)
_cod_database_code 7024190

loop_
_symmetry_equiv_pos_site_id
_symmetry_equiv_pos_as_xyz
1 +x,+y,+z
2 -x,+y+1/2,-z+1/2
-1 -x,-y,-z
-2 +x,-y+1/2,+z+1/2

loop_
_atom_site_type_symbol
_atom_site_label
_atom_site_fract_x
_atom_site_fract_y
_atom_site_fract_z
_atom_site_occupancy
_atom_site_thermal_displace_type
_atom_site_U_iso_or_equiv
_atom_site_symmetry_multiplicity
N N1 0.2048(27) 0.3055(14) 0.0212(24) 1.0 Uiso 0.005 4
P P1 0.4502(13) 0.6291(9) 0.1789(12) 1.0 Uiso 0.005 4
O O1 0.3446(18) 0.5456(13) 0.2870(22) 1.0 Uiso 0.005 4
O O3 0.6415(18) 0.5787(13) 0.2420(25) 1.0 Uiso 0.005 4
O O5 0.3286(22) 0.6102(17) -0.0024(16) 1.0 Uiso 0.005 4
O O6 0.0020(20) 0.5068(15) 0.2224(23) 1.0 Uiso 0.005 4
O O7 0.4606(20) 0.7746(14) 0.2027(21) 1.0 Uiso 0.005 4
Fe Fe1 -0.2415(7) 0.1010(5) -0.2631(7) 1.0 Uiso 0.005 4
O O4 -0.1659(27) 0.0663(12) -0.0157(15) 1.0 Uiso 0.005 4
P P2 0.1265(12) 0.6013(9) 0.3436(11) 1.0 Uiso 0.005 4
O O2 -0.0949(19) 0.2531(14) -0.3822(17) 1.0 Uiso 0.005 4

loop_
_atom_type_symbol
_atom_type_number_in_cell
_atom_type_scat_dispersion_real
_atom_type_scat_dispersion_imag
_atom_type_scat_Cromer_Mann_a1
_atom_type_scat_Cromer_Mann_a2
_atom_type_scat_Cromer_Mann_a3
_atom_type_scat_Cromer_Mann_a4
_atom_type_scat_Cromer_Mann_b1
_atom_type_scat_Cromer_Mann_b2
_atom_type_scat_Cromer_Mann_b3
_atom_type_scat_Cromer_Mann_b4
_atom_type_scat_Cromer_Mann_c
_atom_type_scat_source
N 4.0 0.000 0.000 12.2126 0.00570 3.13220 9.89330 2.01250 28.9975 1.16630 0.58260 -11.529 International_Tables_Vol_C
P 8.0 0.000 0.000 6.43450 1.90670 4.17910 27.1570 1.78000 0.52600 1.49080 68.1645 1.11490 International_Tables_Vol_C
O 28.0 0.000 0.000 3.04850 13.2771 2.28680 5.70110 1.54630 0.32390 0.86700 32.9089 0.25080 International_Tables_Vol_C
Fe 4.0 0.000 0.000 11.7695 4.76110 7.35730 0.30720 3.52220 15.3535 2.30450 76.8805 1.03690 International_Tables_Vol_C

loop_
_geom_angle_atom_site_label_1
_geom_angle_atom_site_label_2
_geom_angle_atom_site_label_3
_geom_angle
_geom_angle_site_symmetry_1
_geom_angle_site_symmetry_3
_geom_angle_publ_flag
O1 P1 O3 102.2(11) 1_555 1_555 n
O1 P1 O5 103.2(11) 1_555 1_555 n
O1 P1 O7 117.6(11) 1_555 1_555 n
O3 P1 O5 124.2(14) 1_555 1_555 n
O3 P1 O7 106.3(10) 1_555 1_555 n
O5 P1 O7 104.4(12) 1_555 1_555 n
P1 O1 P2 125.6(9) 1_555 1_555 n
P1 O3 Fe1 133.5(10) 1_555 -2_666 n
P1 O5 Fe1 164.1(14) 1_555 2_554 n
Fe1 O6 P2 131.3(11) -2_566 1_555 n
O3 Fe1 O5 92.0(8) -2_465 2_544 n
O3 Fe1 O6 86.4(6) -2_465 -2_565 n
O3 Fe1 O4 80.0(7) -2_465 1_555 n
O5 Fe1 O6 91.6(7) 2_544 -2_565 n
O5 Fe1 O4 172.0(8) 2_544 1_555 n
O6 Fe1 O4 87.9(8) -2_565 1_555 n
Fe1 O4 P2 155.3(10) 1_555 2_545 n
O1 P2 O6 94.2(9) 1_555 1_555 n
O1 P2 O4 102.6(12) 1_555 2_555 n
O1 P2 O2 121.6(8) 1_555 -1_565 n
O6 P2 O4 115.8(11) 1_555 2_555 n
O6 P2 O2 129.5(10) 1_555 -1_565 n
O4 P2 O2 91.6(9) 2_555 -1_565 n

loop_
_geom_bond_atom_site_label_1
_geom_bond_atom_site_label_2
_geom_bond_distance
_geom_bond_site_symmetry_2
_geom_bond_publ_flag
P1 O1 1.586(13) 1_555 n
P1 O3 1.478(11) 1_555 n
P1 O5 1.539(11) 1_555 n
P1 O7 1.468(12) 1_555 n
O1 P1 1.586(13) 1_555 n
O1 P2 1.909(12) 1_555 n
O3 P1 1.478(11) 1_555 n
O3 Fe1 2.007(12) -2_655 n
O5 P1 1.539(11) 1_555 n
O5 Fe1 1.871(12) 2_554 n
O6 Fe1 2.157(13) -2_555 n
O6 P2 1.503(13) 1_555 n
O7 P1 1.468(12) 1_555 n
O7 Fe1 2.228(13) -1_565 n
Fe1 O3 2.007(12) -2_454 n
Fe1 O5 1.871(12) 2_544 n
Fe1 O6 2.157(13) -2_554 n
Fe1 O7 2.228(13) -1_565 n
Fe1 O4 1.998(12) 1_555 n
Fe1 O2 2.258(12) 1_555 n
O4 Fe1 1.998(12) 1_555 n
O4 P2 1.416(11) 2_545 n
O4 O2 2.109(18) -2_555 n
P2 O1 1.909(12) 1_555 n
P2 O6 1.503(13) 1_555 n
P2 O4 1.416(11) 2_555 n
P2 O2 1.524(12) -1_565 n
O2 Fe1 2.258(12) 1_555 n
O2 O4 2.109(18) -2_554 n
O2 P2 1.524(12) -1_565 n
